data_4321115
loop_
_publ_author_name
'Theivanayagam C. Deivaraj'
'Philip A.W. Dean'
'Jagadese Jayapurandara Vittal'

_publ_contact_author_address
; Department of Chemistry
  National University of Singapore
  Kent Ridge
  Singapore 119 260
;
_publ_contact_author_email chmjjv@nus.edu.sg
_publ_contact_author_fax '(65) 874 2975'
_publ_contact_author_name 'Jagadese J. Vittal'
_publ_contact_author_phone '(65) 779 1691'
_publ_section_title
;
 Synthesis, Structure, and multi-NMR studies of (Me~4~N)[A{M(SC{O}Ph)~3~]
 (A = Na, M = Hg; A = K, M = Cd or Hg)
;
_journal_name_full 'Inorganic Chemistry'
_journal_page_first 3071
_journal_page_last 3074
_journal_paper_doi 10.1021/ic0000810
_journal_volume 39
_journal_year 2000
_chemical_compound_source 'see text'
_chemical_formula_sum 'C46 H42 Cd2 K N O6 S6'
_chemical_formula_weight 1161.07
_chemical_name_systematic
; 
 ? 
;
_space_group_IT_number 2
_symmetry_cell_setting triclinic
_symmetry_space_group_name_Hall '-P 1'
_symmetry_space_group_name_H-M 'P -1'
_atom_sites_solution_hydrogens geom
_atom_sites_solution_primary direct
_atom_sites_solution_secondary difmap
_audit_creation_method SHELXL
_cell_angle_alpha 71.782(1)
_cell_angle_beta 85.208(1)
_cell_angle_gamma 69.418(1)
_cell_formula_units_Z 1
_cell_length_a 10.6670(2)
_cell_length_b 11.1522(2)
_cell_length_c 11.9294(2)
_cell_measurement_temperature 293(2)
_cell_measurement_theta_max 29.25
_cell_measurement_theta_min 1.80
_cell_volume 1261.40(4)
_computing_cell_refinement 'SAINT (Siemens, 1996)'
_computing_data_collection 'SMART (Siemens, 1996)'
_computing_data_reduction 'SAINT (Siemens, 1996)'
_computing_molecular_graphics 'SHELXTL (Siemens, 1996)'
_computing_publication_material 'SHELXTL (Siemens, 1996)'
_computing_structure_refinement 'SHELXTL (Siemens, 1996)'
_computing_structure_solution 'SHELXS-86 (Sheldrick, 1990)'
_diffrn_ambient_temperature 293(2)
_diffrn_measurement_device 'Siemens SMART CCD System'
_diffrn_measurement_method 'frames \w scans'
_diffrn_radiation_monochromator graphite
_diffrn_radiation_source 'fine-focus sealed tube'
_diffrn_radiation_type MoK\a
_diffrn_radiation_wavelength 0.71073
_diffrn_reflns_av_R_equivalents 0.0182
_diffrn_reflns_av_sigmaI/netI 0.0456
_diffrn_reflns_limit_h_max 13
_diffrn_reflns_limit_h_min -14
_diffrn_reflns_limit_k_max 14
_diffrn_reflns_limit_k_min -7
_diffrn_reflns_limit_l_max 15
_diffrn_reflns_limit_l_min -13
_diffrn_reflns_number 8026
_diffrn_reflns_theta_max 29.25
_diffrn_reflns_theta_min 1.80
_exptl_absorpt_coefficient_mu 1.219
_exptl_absorpt_correction_T_max 0.8934
_exptl_absorpt_correction_T_min 0.6744
_exptl_absorpt_correction_type 'SADABS (Sheldrick, 1996)'
_exptl_crystal_colour 'creamy yellow'
_exptl_crystal_density_diffrn 1.528
_exptl_crystal_density_meas ?
_exptl_crystal_description 'long thin plates, cut'
_exptl_crystal_F_000 584
_exptl_crystal_size_max 0.33
_exptl_crystal_size_mid 0.15
_exptl_crystal_size_min 0.08
_refine_diff_density_max 1.088
_refine_diff_density_min -0.756
_refine_diff_density_rms 0.089
_refine_ls_extinction_coef 0.0002(8)
_refine_ls_extinction_expression Fc^*^=kFc[1+0.001xFc^2^\l^3^/sin(2\q)]^-1/4^
_refine_ls_extinction_method SHELXL
_refine_ls_goodness_of_fit_all 1.050
_refine_ls_goodness_of_fit_obs 1.097
_refine_ls_matrix_type full
_refine_ls_number_parameters 279
_refine_ls_number_reflns 5692
_refine_ls_number_restraints 11
_refine_ls_restrained_S_all 1.064
_refine_ls_restrained_S_obs 1.114
_refine_ls_R_factor_all 0.0875
_refine_ls_R_factor_obs 0.0599
_refine_ls_shift/esd_max 0.000
_refine_ls_shift/esd_mean 0.000
_refine_ls_structure_factor_coef Fsqd
_refine_ls_weighting_details 'w=1/[\s^2^(Fo^2^)+(0.0538P)^2^+2.5239P] where P=(Fo^2^+2Fc^2^)/3'
_refine_ls_weighting_scheme calc
_refine_ls_wR_factor_all 0.1464
_refine_ls_wR_factor_obs 0.1304
_reflns_number_observed 4192
_reflns_number_total 5692
_reflns_observed_criterion >2sigma(I)
_cod_data_source_file ic0000810_2.cif
_cod_data_source_block tcd3
_cod_depositor_comments
;
The following automatic conversions were performed:

'_exptl_crystal_density_meas' value 'not measured' was changed to '?'
- the value is perceived as not measured.

Automatic conversion script
Id: cif_fix_values 3008 2015-01-20 13:52:24Z robertas 

The following automatic conversions were performed:

'_refine_ls_weighting_scheme' value 'calc
w=1/[\s^2^(Fo^2^)+(0.0538P)^2^+2.5239P] where P=(Fo^2^+2Fc^2^)/3' was
changed to 'calc'. New tag '_refine_ls_weighting_details' was
created. The value of the new tag was set to
'w=1/[\s^2^(Fo^2^)+(0.0538P)^2^+2.5239P] where P=(Fo^2^+2Fc^2^)/3'.

Automatic conversion script
Id: cif_fix_values 3143 2015-03-26 13:38:13Z robertas 
;
_cod_database_code 4321115

loop_
_symmetry_equiv_pos_as_xyz
'x, y, z'
'-x, -y, -z'

loop_
_atom_site_aniso_label
_atom_site_aniso_U_11
_atom_site_aniso_U_22
_atom_site_aniso_U_33
_atom_site_aniso_U_23
_atom_site_aniso_U_13
_atom_site_aniso_U_12
K1 0.0657(10) 0.0479(9) 0.0574(10) -0.0100(7) -0.0165(8) -0.0146(8)
Cd1 0.0701(3) 0.0464(2) 0.0531(3) -0.0108(2) 0.0052(2) -0.0135(2)
S1 0.0688(10) 0.0562(8) 0.0998(13) -0.0300(8) 0.0130(9) -0.0185(7)
S2 0.0954(12) 0.0578(8) 0.0587(9) -0.0019(7) -0.0212(8) -0.0309(8)
S3 0.0687(9) 0.0767(10) 0.0633(9) -0.0255(8) -0.0045(7) -0.0245(8)
O1 0.094(3) 0.065(3) 0.091(3) -0.041(2) 0.012(3) -0.033(2)
O2 0.069(3) 0.059(2) 0.067(3) 0.000(2) -0.022(2) -0.006(2)
O3 0.094(3) 0.098(4) 0.079(3) -0.053(3) 0.031(3) -0.021(3)
C1 0.067(3) 0.043(3) 0.045(3) -0.014(2) -0.005(2) -0.014(2)
C2 0.055(3) 0.044(3) 0.047(3) -0.013(2) -0.002(2) -0.005(2)
C3 0.066(3) 0.061(3) 0.053(3) -0.019(3) 0.010(3) -0.035(3)
C11 0.056(3) 0.051(3) 0.054(3) -0.019(2) -0.007(2) -0.013(2)
C12 0.075(4) 0.051(3) 0.076(4) -0.022(3) -0.004(3) -0.013(3)
C13 0.085(5) 0.058(4) 0.111(6) -0.040(4) -0.004(4) -0.011(3)
C14 0.073(5) 0.102(6) 0.111(6) -0.065(5) 0.000(4) -0.005(4)
C15 0.071(4) 0.103(6) 0.092(5) -0.034(5) 0.019(4) -0.019(4)
C16 0.064(4) 0.071(4) 0.075(4) -0.020(3) 0.000(3) -0.019(3)
C21 0.055(3) 0.049(3) 0.045(3) -0.015(2) -0.003(2) -0.012(2)
C22 0.084(5) 0.073(4) 0.073(4) -0.013(3) -0.020(3) -0.030(4)
C23 0.116(6) 0.094(6) 0.102(6) -0.009(5) -0.022(5) -0.065(5)
C24 0.149(7) 0.069(4) 0.073(4) -0.001(3) -0.023(5) -0.057(5)
C25 0.103(5) 0.053(3) 0.070(4) 0.000(3) -0.034(4) -0.022(3)
C26 0.073(4) 0.048(3) 0.054(3) -0.004(2) -0.015(3) -0.015(3)
C31 0.071(4) 0.057(3) 0.046(3) -0.017(2) 0.006(2) -0.032(3)
C32 0.078(4) 0.071(4) 0.056(3) -0.019(3) 0.006(3) -0.025(3)
C33 0.123(6) 0.079(5) 0.063(4) -0.032(4) 0.025(4) -0.035(5)
C34 0.145(8) 0.093(5) 0.052(4) -0.020(4) -0.006(4) -0.056(5)
C35 0.111(6) 0.090(5) 0.071(5) -0.014(4) -0.027(4) -0.038(5)
C36 0.078(4) 0.077(4) 0.070(4) -0.020(3) -0.002(3) -0.024(3)
N1 0.105(7) 0.101(7) 0.093(6) -0.055(5) 0.016(5) -0.034(5)

loop_
_atom_site_label
_atom_site_type_symbol
_atom_site_fract_x
_atom_site_fract_y
_atom_site_fract_z
_atom_site_U_iso_or_equiv
_atom_site_thermal_displace_type
_atom_site_occupancy
_atom_site_calc_flag
_atom_site_refinement_flags
_atom_site_disorder_group
K1 K 0.5000 0.5000 0.5000 0.0587(4) Uani 1 d S .
Cd1 Cd 0.82632(4) 0.51527(4) 0.59783(4) 0.0596(2) Uani 1 d . .
S1 S 0.7253(2) 0.7400(2) 0.6275(2) 0.0749(5) Uani 1 d . .
S2 S 0.8953(2) 0.3087(2) 0.77123(14) 0.0718(4) Uani 1 d . .
S3 S 0.9060(2) 0.4489(2) 0.41275(14) 0.0682(4) Uani 1 d . .
O1 O 0.5532(5) 0.6201(4) 0.6445(4) 0.0780(12) Uani 1 d . .
O2 O 0.6969(4) 0.3161(4) 0.6527(4) 0.0726(11) Uani 1 d . .
O3 O 0.6661(5) 0.6180(5) 0.3709(4) 0.0895(14) Uani 1 d . .
C1 C 0.5726(6) 0.7172(5) 0.6552(4) 0.0527(12) Uani 1 d . .
C2 C 0.7772(5) 0.2505(5) 0.7361(4) 0.0522(12) Uani 1 d . .
C3 C 0.7595(6) 0.5476(6) 0.3285(5) 0.0561(13) Uani 1 d . .
C11 C 0.4634(5) 0.8204(5) 0.6982(5) 0.0536(12) Uani 1 d . .
C12 C 0.4513(6) 0.9540(6) 0.6646(6) 0.068(2) Uani 1 d . .
H12 H 0.5119(6) 0.9838(6) 0.6129(6) 0.082 Uiso 1 calc R .
C13 C 0.3498(7) 1.0436(7) 0.7073(7) 0.084(2) Uani 1 d . .
H13 H 0.3392(7) 1.1344(7) 0.6812(7) 0.101 Uiso 1 calc R .
C14 C 0.2644(8) 0.9993(9) 0.7881(8) 0.094(2) Uani 1 d . .
H14 H 0.1982(8) 1.0594(9) 0.8192(8) 0.113 Uiso 1 calc R .
C15 C 0.2767(7) 0.8668(9) 0.8229(7) 0.092(2) Uani 1 d . .
H15 H 0.2196(7) 0.8366(9) 0.8788(7) 0.110 Uiso 1 calc R .
C16 C 0.3723(6) 0.7780(7) 0.7760(6) 0.071(2) Uani 1 d . .
H16 H 0.3763(6) 0.6891(7) 0.7964(6) 0.086 Uiso 1 calc R .
C21 C 0.7768(5) 0.1158(5) 0.8107(4) 0.0510(12) Uani 1 d . .
C22 C 0.6659(7) 0.0787(7) 0.8064(6) 0.077(2) Uani 1 d . .
H22 H 0.5928(7) 0.1389(7) 0.7572(6) 0.092 Uiso 1 calc R .
C23 C 0.6624(9) -0.0429(8) 0.8722(7) 0.099(3) Uani 1 d . .
H23 H 0.5857(9) -0.0642(8) 0.8715(7) 0.119 Uiso 1 calc R .
C24 C 0.7747(9) -0.1368(7) 0.9413(6) 0.095(2) Uani 1 d . .
H24 H 0.7742(9) -0.2220(7) 0.9845(6) 0.114 Uiso 1 calc R .
C25 C 0.8846(8) -0.1032(6) 0.9452(6) 0.079(2) Uani 1 d . .
H25 H 0.9592(8) -0.1656(6) 0.9914(6) 0.094 Uiso 1 calc R .
C26 C 0.8865(6) 0.0218(5) 0.8816(5) 0.0615(14) Uani 1 d . .
H26 H 0.9618(6) 0.0440(5) 0.8860(5) 0.074 Uiso 1 calc R .
C31 C 0.7507(6) 0.5386(5) 0.2068(5) 0.0551(13) Uani 1 d . .
C32 C 0.8572(7) 0.4719(6) 0.1502(5) 0.069(2) Uani 1 d . .
H32 H 0.9420(7) 0.4308(6) 0.1864(5) 0.082 Uiso 1 calc R .
C33 C 0.8373(9) 0.4660(7) 0.0378(6) 0.087(2) Uani 1 d . .
H33 H 0.9090(9) 0.4208(7) -0.0007(6) 0.105 Uiso 1 calc R .
C34 C 0.7138(10) 0.5261(8) -0.0149(6) 0.092(2) Uani 1 d . .
H34 H 0.7012(10) 0.5225(8) -0.0899(6) 0.111 Uiso 1 calc R .
C35 C 0.6086(9) 0.5912(8) 0.0409(7) 0.091(2) Uani 1 d . .
H35 H 0.5241(9) 0.6318(8) 0.0040(7) 0.109 Uiso 1 calc R .
C36 C 0.6255(7) 0.5979(7) 0.1513(6) 0.076(2) Uani 1 d . .
H36 H 0.5524(7) 0.6424(7) 0.1889(6) 0.091 Uiso 1 calc R .
N1 N 1.0000 0.0000 0.5000 0.094(3) Uani 1 d SD .
C4 C 1.0528(19) 0.0554(19) 0.5792(14) 0.172(5) Uiso 0.50 d PD .
H4A H 1.0070(19) 0.1507(19) 0.5596(14) 0.206 Uiso 0.50 calc PR -1
H4B H 1.1471(19) 0.0374(19) 0.5681(14) 0.206 Uiso 0.50 calc PR -1
H4C H 1.0379(19) 0.0132(19) 0.6601(14) 0.206 Uiso 0.50 calc PR -1
C5 C 1.0212(20) 0.0707(18) 0.3735(6) 0.172(5) Uiso 0.50 d PD .
H5A H 0.9760(20) 0.1658(18) 0.3570(6) 0.206 Uiso 0.50 calc PR -2
H5B H 0.9858(20) 0.0386(18) 0.3219(6) 0.206 Uiso 0.50 calc PR -2
H5C H 1.1153(20) 0.0526(18) 0.3612(6) 0.206 Uiso 0.50 calc PR -2
C6 C 0.8505(6) 0.0327(20) 0.5176(18) 0.172(5) Uiso 0.50 d PD .
H6A H 0.8074(6) 0.1283(20) 0.4992(18) 0.206 Uiso 0.50 calc PR -3
H6B H 0.8350(6) -0.0099(20) 0.5982(18) 0.206 Uiso 0.50 calc PR -3
H6C H 0.8146(6) 0.0004(20) 0.4665(18) 0.206 Uiso 0.50 calc PR -3
C7 C 1.0690(18) -0.1477(5) 0.5281(18) 0.172(5) Uiso 0.50 d PD .
H7A H 1.0544(18) -0.1909(5) 0.6088(18) 0.206 Uiso 0.50 calc PR -4
H7B H 1.1633(18) -0.1668(5) 0.5164(18) 0.206 Uiso 0.50 calc PR -4
H7C H 1.0338(18) -0.1807(5) 0.4771(18) 0.206 Uiso 0.50 calc PR -4

loop_
_atom_type_symbol
_atom_type_description
_atom_type_scat_dispersion_real
_atom_type_scat_dispersion_imag
_atom_type_scat_source
C C 0.0033 0.0016 'International Tables Vol C Tables 4.2.6.8 and 6.1.1.4'
H H 0.0000 0.0000 'International Tables Vol C Tables 4.2.6.8 and 6.1.1.4'
N N 0.0061 0.0033 'International Tables Vol C Tables 4.2.6.8 and 6.1.1.4'
O O 0.0106 0.0060 'International Tables Vol C Tables 4.2.6.8 and 6.1.1.4'
S S 0.1246 0.1234 'International Tables Vol C Tables 4.2.6.8 and 6.1.1.4'
K K 0.2009 0.2494 'International Tables Vol C Tables 4.2.6.8 and 6.1.1.4'
Cd Cd -0.8075 1.2024 'International Tables Vol C Tables 4.2.6.8 and 6.1.1.4'

loop_
_geom_angle_atom_site_label_1
_geom_angle_atom_site_label_2
_geom_angle_atom_site_label_3
_geom_angle
_geom_angle_site_symmetry_1
_geom_angle_site_symmetry_3
_geom_angle_publ_flag
O3 K1 O3 179.999(2) 2_666 . ?
O3 K1 O2 92.81(15) 2_666 2_666 ?
O3 K1 O2 87.19(15) . 2_666 ?
O3 K1 O2 87.19(15) 2_666 . ?
O3 K1 O2 92.81(15) . . ?
O2 K1 O2 179.998(1) 2_666 . ?
O3 K1 O1 78.32(14) 2_666 2_666 ?
O3 K1 O1 101.68(14) . 2_666 ?
O2 K1 O1 72.15(14) 2_666 2_666 ?
O2 K1 O1 107.85(14) . 2_666 ?
O3 K1 O1 101.68(14) 2_666 . ?
O3 K1 O1 78.32(14) . . ?
O2 K1 O1 107.85(14) 2_666 . ?
O2 K1 O1 72.15(14) . . ?
O1 K1 O1 179.999(1) 2_666 . ?
O3 K1 C3 18.70(13) 2_666 2_666 ?
O3 K1 C3 161.30(13) . 2_666 ?
O2 K1 C3 83.27(14) 2_666 2_666 ?
O2 K1 C3 96.73(14) . 2_666 ?
O1 K1 C3 90.67(13) 2_666 2_666 ?
O1 K1 C3 89.33(13) . 2_666 ?
O3 K1 C3 161.30(13) 2_666 . ?
O3 K1 C3 18.70(13) . . ?
O2 K1 C3 96.73(14) 2_666 . ?
O2 K1 C3 83.27(14) . . ?
O1 K1 C3 89.33(13) 2_666 . ?
O1 K1 C3 90.67(13) . . ?
C3 K1 C3 180.0 2_666 . ?
O3 K1 Cd1 51.20(11) 2_666 2_666 ?
O3 K1 Cd1 128.80(11) . 2_666 ?
O2 K1 Cd1 48.80(10) 2_666 2_666 ?
O2 K1 Cd1 131.20(10) . 2_666 ?
O1 K1 Cd1 47.09(10) 2_666 2_666 ?
O1 K1 Cd1 132.92(10) . 2_666 ?
C3 K1 Cd1 52.64(9) 2_666 2_666 ?
C3 K1 Cd1 127.36(9) . 2_666 ?
O3 K1 Cd1 128.80(11) 2_666 . ?
O3 K1 Cd1 51.20(11) . . ?
O2 K1 Cd1 131.20(10) 2_666 . ?
O2 K1 Cd1 48.80(10) . . ?
O1 K1 Cd1 132.91(10) 2_666 . ?
O1 K1 Cd1 47.08(10) . . ?
C3 K1 Cd1 127.36(9) 2_666 . ?
C3 K1 Cd1 52.64(9) . . ?
Cd1 K1 Cd1 180.0 2_666 . ?
S1 Cd1 S2 120.21(6) . . ?
S1 Cd1 S3 130.85(6) . . ?
S2 Cd1 S3 108.43(6) . . ?
S1 Cd1 S3 87.82(5) . 2_766 ?
S2 Cd1 S3 93.46(5) . 2_766 ?
S3 Cd1 S3 82.42(5) . 2_766 ?
S1 Cd1 K1 96.15(4) . . ?
S2 Cd1 K1 100.56(4) . . ?
S3 Cd1 K1 80.84(4) . . ?
S3 Cd1 K1 160.87(3) 2_766 . ?
C1 S1 Cd1 90.7(2) . . ?
C2 S2 Cd1 92.5(2) . . ?
C3 S3 Cd1 96.6(2) . . ?
C3 S3 Cd1 130.6(2) . 2_766 ?
Cd1 S3 Cd1 97.58(5) . 2_766 ?
C1 O1 K1 148.0(4) . . ?
C2 O2 K1 166.6(4) . . ?
C3 O3 K1 116.4(4) . . ?
O1 C1 C11 120.4(5) . . ?
O1 C1 S1 122.2(4) . . ?
C11 C1 S1 117.4(4) . . ?
O2 C2 C21 120.4(5) . . ?
O2 C2 S2 122.1(4) . . ?
C21 C2 S2 117.5(4) . . ?
O3 C3 C31 122.0(6) . . ?
O3 C3 S3 119.4(5) . . ?
C31 C3 S3 118.5(4) . . ?
O3 C3 K1 44.9(3) . . ?
C31 C3 K1 113.8(3) . . ?
S3 C3 K1 107.1(2) . . ?
C12 C11 C16 118.9(5) . . ?
C12 C11 C1 122.8(5) . . ?
C16 C11 C1 118.2(5) . . ?
C13 C12 C11 120.2(6) . . ?
C14 C13 C12 120.2(7) . . ?
C15 C14 C13 119.9(7) . . ?
C14 C15 C16 120.5(7) . . ?
C15 C16 C11 120.1(7) . . ?
C26 C21 C22 118.0(5) . . ?
C26 C21 C2 122.3(5) . . ?
C22 C21 C2 119.7(5) . . ?
C23 C22 C21 121.3(6) . . ?
C22 C23 C24 119.7(7) . . ?
C25 C24 C23 119.8(6) . . ?
C24 C25 C26 120.5(6) . . ?
C25 C26 C21 120.6(6) . . ?
C32 C31 C36 119.0(6) . . ?
C32 C31 C3 124.3(6) . . ?
C36 C31 C3 116.7(5) . . ?
C31 C32 C33 119.7(7) . . ?
C34 C33 C32 120.1(7) . . ?
C35 C34 C33 120.4(7) . . ?
C34 C35 C36 120.6(7) . . ?
C35 C36 C31 120.3(7) . . ?
C7 N1 C7 179.997(3) . 2_756 ?
C7 N1 C5 69.4(4) . 2_756 ?
C7 N1 C5 110.7(4) 2_756 2_756 ?
C7 N1 C5 110.6(4) . . ?
C7 N1 C5 69.3(4) 2_756 . ?
C5 N1 C5 179.998(2) 2_756 . ?
C7 N1 C4 69.2(4) . 2_756 ?
C7 N1 C4 110.8(4) 2_756 2_756 ?
C5 N1 C4 108.3(4) 2_756 2_756 ?
C5 N1 C4 71.7(4) . 2_756 ?
C7 N1 C4 110.8(4) . . ?
C7 N1 C4 69.2(4) 2_756 . ?
C5 N1 C4 71.7(4) 2_756 . ?
C5 N1 C4 108.3(4) . . ?
C4 N1 C4 179.997(2) 2_756 . ?
C7 N1 C6 110.4(4) . . ?
C7 N1 C6 69.6(4) 2_756 . ?
C5 N1 C6 71.7(4) 2_756 . ?
C5 N1 C6 108.3(4) . . ?
C4 N1 C6 71.8(4) 2_756 . ?
C4 N1 C6 108.2(4) . . ?
C7 N1 C6 69.6(4) . 2_756 ?
C7 N1 C6 110.4(4) 2_756 2_756 ?
C5 N1 C6 108.3(4) 2_756 2_756 ?
C5 N1 C6 71.7(4) . 2_756 ?
C4 N1 C6 108.2(4) 2_756 2_756 ?
C4 N1 C6 71.8(4) . 2_756 ?
C6 N1 C6 179.998(1) . 2_756 ?
N1 C4 C7 54.7(3) . 2_756 ?
N1 C4 C5 54.0(3) . 2_756 ?
C7 C4 C5 90.4(5) 2_756 2_756 ?
N1 C4 C6 54.2(3) . 2_756 ?
C7 C4 C6 90.3(4) 2_756 2_756 ?
C5 C4 C6 87.5(5) 2_756 2_756 ?
N1 C5 C7 54.7(2) . 2_756 ?
N1 C5 C4 54.3(2) . 2_756 ?
C7 C5 C4 90.7(4) 2_756 2_756 ?
N1 C5 C6 54.4(2) . 2_756 ?
C7 C5 C6 90.4(4) 2_756 2_756 ?
C4 C5 C6 87.8(4) 2_756 2_756 ?
N1 C6 C7 54.4(3) . 2_756 ?
N1 C6 C5 53.9(3) . 2_756 ?
C7 C6 C5 89.9(5) 2_756 2_756 ?
N1 C6 C4 54.0(3) . 2_756 ?
C7 C6 C4 90.0(4) 2_756 2_756 ?
C5 C6 C4 87.3(5) 2_756 2_756 ?
N1 C7 C4 56.1(3) . 2_756 ?
N1 C7 C5 55.9(3) . 2_756 ?
C4 C7 C5 91.9(5) 2_756 2_756 ?
N1 C7 C6 56.1(3) . 2_756 ?
C4 C7 C6 91.8(5) 2_756 2_756 ?
C5 C7 C6 91.7(5) 2_756 2_756 ?

loop_
_geom_bond_atom_site_label_1
_geom_bond_atom_site_label_2
_geom_bond_distance
_geom_bond_site_symmetry_2
_geom_bond_publ_flag
K1 O3 2.676(5) 2_666 ?
K1 O3 2.676(5) . ?
K1 O2 2.685(4) 2_666 ?
K1 O2 2.685(4) . ?
K1 O1 2.688(4) 2_666 ?
K1 O1 2.688(4) . ?
K1 C3 3.396(5) 2_666 ?
K1 C3 3.396(5) . ?
K1 Cd1 3.8375(5) 2_666 ?
K1 Cd1 3.8376(5) . ?
Cd1 S1 2.482(2) . ?
Cd1 S2 2.4919(15) . ?
Cd1 S3 2.532(2) . ?
Cd1 S3 3.007(2) 2_766 ?
S1 C1 1.725(6) . ?
S2 C2 1.738(6) . ?
S3 C3 1.740(6) . ?
S3 Cd1 3.007(2) 2_766 ?
O1 C1 1.217(6) . ?
O2 C2 1.226(6) . ?
O3 C3 1.216(7) . ?
C1 C11 1.507(7) . ?
C2 C21 1.489(7) . ?
C3 C31 1.498(7) . ?
C11 C12 1.377(8) . ?
C11 C16 1.389(8) . ?
C12 C13 1.376(9) . ?
C13 C14 1.369(11) . ?
C14 C15 1.365(11) . ?
C15 C16 1.369(9) . ?
C21 C26 1.390(7) . ?
C21 C22 1.394(8) . ?
C22 C23 1.349(9) . ?
C23 C24 1.398(11) . ?
C24 C25 1.359(10) . ?
C25 C26 1.369(8) . ?
C31 C32 1.376(8) . ?
C31 C36 1.383(8) . ?
C32 C33 1.399(9) . ?
C33 C34 1.355(11) . ?
C34 C35 1.355(11) . ?
C35 C36 1.372(10) . ?
N1 C7 1.487(4) . ?
N1 C7 1.487(4) 2_756 ?
N1 C5 1.508(3) 2_756 ?
N1 C5 1.508(3) . ?
N1 C4 1.513(4) 2_756 ?
N1 C4 1.513(4) . ?
N1 C6 1.517(4) . ?
N1 C6 1.517(4) 2_756 ?
C4 C7 1.702(10) 2_756 ?
C4 C5 1.768(10) 2_756 ?
C4 C6 1.777(10) 2_756 ?
C5 C7 1.704(10) 2_756 ?
C5 C4 1.768(10) 2_756 ?
C5 C6 1.772(10) 2_756 ?
C6 C7 1.714(10) 2_756 ?
C6 C5 1.772(10) 2_756 ?
C6 C4 1.777(10) 2_756 ?
C7 C4 1.702(10) 2_756 ?
C7 C5 1.704(10) 2_756 ?
C7 C6 1.714(10) 2_756 ?
